data_9011774
loop_
_publ_author_name
'Sandomirskii, P. A.'
'Meshalkin, S. S.'
'Rozhdestvenskaya, I. V.'
'Dem'yanets, L. N.'
'Uvarova, T. G.'

_publ_section_title
;Crystal structures of the D-phase of K(AlGeO4) and the C-phase of Na(AlGeO4)
 match reported bond lengths Note: z coordinate of O23 changed from .2859 to
 .2598 to match reported bond lengths Note: y coordinate of O31 changed from
 .5328 to .5388 to match reported bond lengths
;
_journal_name_full Kristallografiya
_journal_page_first 522
_journal_page_last 527
_journal_volume 31
_journal_year 1986
_chemical_compound_source Synthetic
_chemical_formula_structural KAlGeO4
_chemical_formula_sum 'Al Ge K O4'
_space_group_IT_number 173
_symmetry_space_group_name_Hall 'P 6c'
_symmetry_space_group_name_H-M 'P 63'
_cell_angle_alpha 90
_cell_angle_beta 90
_cell_angle_gamma 120
_cell_length_a 18.429
_cell_length_b 18.429
_cell_length_c 8.599
_cell_formula_units_Z 24
_cell_volume 2529.194
_database_code_amcsd 0014188
_exptl_crystal_density_diffrn 3.194
_cod_original_formula_sum 'K Al Ge O4'
_cod_database_code 9011774
_amcsd_formula_title KAlGeO4

loop_
_space_group_symop_operation_xyz
x,y,z
x-y,x,1/2+z
-y,x-y,z
-x,-y,1/2+z
-x+y,-x,z
y,-x+y,1/2+z

loop_
_atom_site_label
_atom_site_fract_x
_atom_site_fract_y
_atom_site_fract_z
_atom_site_U_iso_or_equiv
K1 0.00000 0.00000 0.00220 0.01393
K2 0.33330 0.66670 0.98160 0.01165
K3 0.33330 0.66670 0.48170 0.01406
K4 0.47730 0.47310 0.49470 0.01596
K5 0.33180 0.14760 0.98900 0.01406
K6 0.33420 0.19740 0.49070 0.01406
Al1 0.15980 0.17100 0.17000 0.00545
Al2 0.33110 0.33050 0.79097 0.00355
Al3 0.32430 0.49970 0.19000 0.00342
Al4 0.16380 0.51000 0.69110 0.00494
Ge1 0.15580 0.16790 0.78260 0.00190
Ge2 0.33510 0.33470 0.18230 0.00329
Ge3 0.32140 0.49540 0.80530 0.00279
Ge4 0.16400 0.50550 0.30410 0.00253
O11 0.09470 0.19370 0.66760 0.00760
O12 0.12770 0.06260 0.77190 0.01013
O13 0.25930 0.22980 0.72370 0.00887
O14 0.14130 0.18930 0.97750 0.01140
O21 0.40610 0.30700 0.26000 0.00887
O22 0.36690 0.43680 0.24440 0.00760
O23 0.23600 0.26590 0.25980 0.01140
O24 0.33500 0.32570 0.99040 0.02026
O31 0.27040 0.53880 0.71080 0.00380
O32 0.42880 0.56430 0.80230 0.01013
O33 0.30020 0.40040 0.72580 0.01013
O34 0.28640 0.47960 0.00250 0.01520
O41 0.23740 0.47190 0.30780 0.01267
O42 0.20590 0.59990 0.20820 0.00760
O43 0.07190 0.43020 0.21820 0.01013
O44 0.14580 0.52490 0.49820 0.00887

loop_
_cod_related_entry_id
_cod_related_entry_database
_cod_related_entry_code
1 AMCSD 0014188
